data_4115618
loop_
_publ_author_name
'Masaki Shimizu'
'Takuya Fujimoto'
'Hiroshi Minezaki'
'Takeshi Hata'
'Tamejiro Hiyama'

_publ_contact_author 'Masaki Shimizu'
_publ_contact_author_email shimizu@npc05.kuic.Kyoto-u.ac.jp
_publ_contact_author_fax +81-75-753-5555
_publ_contact_author_phone +81-75-753-5535
_publ_section_title
;
 New, General, and Stereoselective Synthesis of CF3-Containing Tri- and
 Tetrasubstituted Oxiranes and Tetrasubstituted Alkenes
;
_journal_name_full 'Journal of the American Chemical Society'
_journal_page_first 6947
_journal_page_last 6948
_journal_paper_doi 10.1021/ja016077k
_journal_volume 123
_journal_year 2001
_chemical_formula_sum 'C28 H25 F3 O2'
_chemical_formula_weight 450.48
_chemical_name_systematic
; 
 (3R*,4R*)-3,4-epoxy-4-(hydroxydiphenyl)methyl-1-phenyl
-3-trifluoromethyloct-1-yne 
;
_space_group_IT_number 14
_symmetry_cell_setting monoclinic
_symmetry_space_group_name_Hall '-P 2yn'
_symmetry_space_group_name_H-M 'P 1 21/n 1'
_atom_sites_solution_hydrogens geom
_atom_sites_solution_primary direct
_atom_sites_solution_secondary difmap
_audit_creation_method SHELXL-97
_cell_angle_alpha 90.00
_cell_angle_beta 93.8050(10)
_cell_angle_gamma 90.00
_cell_formula_units_Z 4
_cell_length_a 9.1478(5)
_cell_length_b 9.7682(5)
_cell_length_c 26.9267(13)
_cell_measurement_reflns_used 4885
_cell_measurement_temperature 293(2)
_cell_measurement_theta_max 25.4255
_cell_measurement_theta_min 2.2185
_cell_volume 2400.8(2)
_computing_structure_refinement 'SHELXL-97 (Sheldrick, 1997)'
_computing_structure_solution 'SHELXS-97 (Sheldrick, 1990)'
_diffrn_ambient_temperature 293(2)
_diffrn_detector_area_resol_mean 8.366
_diffrn_measured_fraction_theta_full 0.963
_diffrn_measured_fraction_theta_max 0.963
_diffrn_measurement_device_type 'CCD area detector'
_diffrn_measurement_method 'phi and omega scans'
_diffrn_radiation_monochromator graphite
_diffrn_radiation_source 'fine-focus sealed tube'
_diffrn_radiation_type MoK\a
_diffrn_radiation_wavelength 0.71073
_diffrn_reflns_av_R_equivalents 0.0269
_diffrn_reflns_av_sigmaI/netI 0.0316
_diffrn_reflns_limit_h_max 12
_diffrn_reflns_limit_h_min -6
_diffrn_reflns_limit_k_max 13
_diffrn_reflns_limit_k_min -13
_diffrn_reflns_limit_l_max 37
_diffrn_reflns_limit_l_min -37
_diffrn_reflns_number 19015
_diffrn_reflns_theta_full 30.01
_diffrn_reflns_theta_max 30.01
_diffrn_reflns_theta_min 2.22
_diffrn_standards_decay_% -0.15
_diffrn_standards_interval_time 559
_diffrn_standards_number 151
_exptl_absorpt_coefficient_mu 0.093
_exptl_absorpt_correction_T_max 0.988592
_exptl_absorpt_correction_T_min 0.709211
_exptl_absorpt_correction_type empirical
_exptl_crystal_colour colorless
_exptl_crystal_density_diffrn 1.246
_exptl_crystal_description plate
_exptl_crystal_F_000 944
_exptl_crystal_size_max 0.3
_exptl_crystal_size_mid 0.3
_exptl_crystal_size_min 0.2
_refine_diff_density_max 0.628
_refine_diff_density_min -0.360
_refine_diff_density_rms 0.057
_refine_ls_extinction_coef 0.0000(14)
_refine_ls_extinction_expression Fc^*^=kFc[1+0.001xFc^2^\l^3^/sin(2\q)]^-1/4^
_refine_ls_extinction_method SHELXL
_refine_ls_goodness_of_fit_ref 0.966
_refine_ls_hydrogen_treatment mixed
_refine_ls_matrix_type full
_refine_ls_number_parameters 300
_refine_ls_number_reflns 6754
_refine_ls_number_restraints 0
_refine_ls_restrained_S_all 0.966
_refine_ls_R_factor_all 0.1064
_refine_ls_R_factor_gt 0.0674
_refine_ls_shift/su_max 2.216
_refine_ls_shift/su_mean 0.093
_refine_ls_structure_factor_coef Fsqd
_refine_ls_weighting_details 'calc w=1/[\s^2^(Fo^2^)+(0.1272P)^2^+0.0000P] where P=(Fo^2^+2Fc^2^)/3'
_refine_ls_weighting_scheme calc
_refine_ls_wR_factor_gt 0.1923
_refine_ls_wR_factor_ref 0.2127
_reflns_number_gt 3536
_reflns_number_total 6754
_reflns_threshold_expression >2sigma(I)
_cod_data_source_file ja016077k_s2_1.cif
_cod_data_source_block 3k
_cod_database_code 4115618

loop_
_symmetry_equiv_pos_as_xyz
'x, y, z'
'-x+1/2, y+1/2, -z+1/2'
'-x, -y, -z'
'x-1/2, -y-1/2, z-1/2'

loop_
_atom_site_label
_atom_site_type_symbol
_atom_site_fract_x
_atom_site_fract_y
_atom_site_fract_z
_atom_site_U_iso_or_equiv
_atom_site_adp_type
_atom_site_occupancy
_atom_site_symmetry_multiplicity
_atom_site_calc_flag
_atom_site_refinement_flags
O1 O 0.42670(14) 0.13625(13) 0.18237(4) 0.0622(4) Uani 1 1 d .
H1 H 0.3407 0.1244 0.1727 0.093 Uiso 1 1 calc R
O2 O 0.50273(15) 0.07634(12) 0.08903(5) 0.0620(4) Uani 1 1 d .
C1 C 0.48158(19) 0.21905(17) 0.09998(6) 0.0492(4) Uani 1 1 d .
C2 C 0.48486(18) 0.24909(16) 0.15634(6) 0.0476(4) Uani 1 1 d .
C3 C 0.64631(18) 0.26731(17) 0.17469(6) 0.0485(4) Uani 1 1 d .
C4 C 0.39102(17) 0.37237(18) 0.16820(6) 0.0499(4) Uani 1 1 d .
C5 C 0.3806(2) 0.4059(2) 0.21801(7) 0.0647(5) Uani 1 1 d .
H5 H 0.4319 0.3543 0.2424 0.078 Uiso 1 1 calc R
C6 C 0.5676(2) 0.3191(2) 0.06950(7) 0.0593(5) Uani 1 1 d .
H6A H 0.5041 0.3512 0.0416 0.071 Uiso 1 1 calc R
H6B H 0.5944 0.3977 0.0901 0.071 Uiso 1 1 calc R
C7 C 0.7085(2) 0.3935(2) 0.18405(8) 0.0618(5) Uani 1 1 d .
H7 H 0.6509 0.4718 0.1804 0.074 Uiso 1 1 calc R
C8 C 0.3639(2) 0.1354(2) 0.07239(7) 0.0591(5) Uani 1 1 d .
F3 F 0.15980(15) 0.15716(19) 0.12145(6) 0.1088(5) Uani 1 1 d .
C9 C 0.2959(2) 0.19583(19) -0.07687(7) 0.0632(5) Uani 1 1 d .
F2 F 0.26118(19) -0.03684(16) 0.12228(6) 0.1092(5) Uani 1 1 d .
C10 C 0.7355(2) 0.1531(2) 0.18064(7) 0.0639(5) Uani 1 1 d .
H10 H 0.6956 0.0666 0.1748 0.077 Uiso 1 1 calc R
C11 C 0.3213(2) 0.1752(2) -0.02429(8) 0.0683(5) Uani 1 1 d .
C12 C 0.3138(2) 0.4489(2) 0.13343(8) 0.0685(5) Uani 1 1 d .
H12 H 0.3180 0.4278 0.0999 0.082 Uiso 1 1 calc R
C13 C 0.3417(2) 0.1561(2) 0.01908(7) 0.0688(5) Uani 1 1 d .
F1 F 0.1341(2) 0.0294(2) 0.05852(6) 0.1377(8) Uani 1 1 d .
C14 C 0.8835(2) 0.1657(2) 0.19519(9) 0.0792(6) Uani 1 1 d .
H14 H 0.9417 0.0878 0.1989 0.095 Uiso 1 1 calc R
C15 C 0.8572(2) 0.4058(2) 0.19902(9) 0.0770(6) Uani 1 1 d .
H15 H 0.8975 0.4918 0.2056 0.092 Uiso 1 1 calc R
C16 C 0.4068(3) 0.2331(2) -0.10604(8) 0.0715(6) Uani 1 1 d .
H16 H 0.5002 0.2488 -0.0913 0.086 Uiso 1 1 calc R
C17 C 0.2960(2) 0.5136(3) 0.23201(9) 0.0814(7) Uani 1 1 d .
H17 H 0.2903 0.5346 0.2655 0.098 Uiso 1 1 calc R
C18 C 0.9435(2) 0.2915(2) 0.20404(9) 0.0786(6) Uani 1 1 d .
H18 H 1.0428 0.2998 0.2135 0.094 Uiso 1 1 calc R
C19 C 0.7034(3) 0.2607(3) 0.04988(10) 0.0875(7) Uani 1 1 d .
H19A H 0.6772 0.1818 0.0293 0.105 Uiso 1 1 calc R
H19B H 0.7680 0.2295 0.0776 0.105 Uiso 1 1 calc R
C20 C 0.2445(4) 0.2288(2) -0.17821(9) 0.0904(8) Uani 1 1 d .
H20 H 0.2272 0.2402 -0.2124 0.109 Uiso 1 1 calc R
C21 C 0.1567(3) 0.1760(2) -0.09911(8) 0.0781(6) Uani 1 1 d .
H21 H 0.0803 0.1508 -0.0799 0.094 Uiso 1 1 calc R
C22 C 0.3821(3) 0.2474(2) -0.15665(9) 0.0817(7) Uani 1 1 d .
H22 H 0.4589 0.2696 -0.1761 0.098 Uiso 1 1 calc R
C23 C 0.2203(3) 0.5895(3) 0.19627(11) 0.0942(8) Uani 1 1 d .
H23 H 0.1630 0.6628 0.2055 0.113 Uiso 1 1 calc R
C24 C 0.2292(3) 0.0721(3) 0.09448(9) 0.0805(7) Uani 1 1 d .
C25 C 0.1313(3) 0.1934(3) -0.14969(9) 0.0863(7) Uani 1 1 d .
H25 H 0.0375 0.1812 -0.1645 0.104 Uiso 1 1 calc R
C26 C 0.2284(3) 0.5585(3) 0.14752(11) 0.0915(8) Uani 1 1 d .
H26 H 0.1767 0.6105 0.1233 0.110 Uiso 1 1 calc R
C27 C 0.7862(4) 0.3643(4) 0.01904(14) 0.1407(14) Uani 1 1 d .
H27A H 0.7204 0.3962 -0.0082 0.169 Uiso 1 1 calc R
H27B H 0.8122 0.4427 0.0399 0.169 Uiso 1 1 calc R
C28 C 0.9133(7) 0.3145(7) -0.0006(3) 0.278(4) Uani 1 1 d .
H28A H 0.9631 0.2542 0.0231 0.417 Uiso 1 1 calc R
H28B H 0.9764 0.3897 -0.0075 0.417 Uiso 1 1 calc R
H28C H 0.8878 0.2654 -0.0308 0.417 Uiso 1 1 calc R

loop_
_atom_site_aniso_label
_atom_site_aniso_U_11
_atom_site_aniso_U_22
_atom_site_aniso_U_33
_atom_site_aniso_U_23
_atom_site_aniso_U_13
_atom_site_aniso_U_12
O1 0.0643(8) 0.0664(8) 0.0574(7) 0.0111(6) 0.0139(6) -0.0134(6)
O2 0.0750(9) 0.0507(7) 0.0617(8) -0.0046(5) 0.0144(6) 0.0062(6)
C1 0.0535(9) 0.0472(9) 0.0479(9) -0.0001(7) 0.0111(7) 0.0038(7)
C2 0.0507(9) 0.0494(9) 0.0439(8) 0.0050(6) 0.0118(7) -0.0023(7)
C3 0.0469(9) 0.0540(9) 0.0450(8) 0.0050(7) 0.0076(7) 0.0035(7)
C4 0.0416(8) 0.0578(9) 0.0508(9) -0.0063(7) 0.0073(7) -0.0002(7)
C5 0.0496(10) 0.0890(14) 0.0563(11) -0.0128(9) 0.0095(8) -0.0024(10)
C6 0.0660(11) 0.0640(11) 0.0496(10) 0.0061(8) 0.0157(8) -0.0044(9)
C7 0.0504(10) 0.0544(10) 0.0811(13) 0.0073(9) 0.0081(9) 0.0035(8)
C8 0.0644(11) 0.0608(10) 0.0527(10) -0.0067(8) 0.0085(8) -0.0034(9)
F3 0.0724(9) 0.1329(14) 0.1256(13) -0.0180(10) 0.0407(8) -0.0128(9)
C9 0.0765(13) 0.0567(10) 0.0558(11) -0.0097(8) -0.0003(10) 0.0067(9)
F2 0.1214(13) 0.0932(10) 0.1157(12) 0.0129(9) 0.0269(10) -0.0390(9)
C10 0.0635(11) 0.0532(10) 0.0742(12) -0.0019(9) -0.0006(9) 0.0055(9)
C11 0.0724(13) 0.0728(13) 0.0596(12) -0.0108(9) 0.0027(10) 0.0029(10)
C12 0.0678(12) 0.0724(12) 0.0652(12) -0.0078(9) 0.0045(10) 0.0174(10)
C13 0.0770(14) 0.0743(13) 0.0557(12) -0.0112(9) 0.0087(10) -0.0027(11)
F1 0.1183(13) 0.1942(19) 0.0989(12) -0.0134(11) -0.0047(10) -0.0866(14)
C14 0.0622(13) 0.0745(14) 0.0995(17) -0.0009(11) -0.0062(11) 0.0201(11)
C15 0.0568(12) 0.0673(13) 0.1075(18) -0.0005(11) 0.0093(11) -0.0089(10)
C16 0.0799(14) 0.0655(12) 0.0689(13) 0.0011(9) 0.0027(11) -0.0026(11)
C17 0.0501(11) 0.1124(18) 0.0827(15) -0.0450(13) 0.0116(11) 0.0002(12)
C18 0.0491(11) 0.0916(16) 0.0944(16) 0.0000(12) -0.0005(10) 0.0057(11)
C19 0.0821(16) 0.0985(17) 0.0865(16) 0.0079(12) 0.0417(13) -0.0035(13)
C20 0.142(3) 0.0690(14) 0.0581(13) 0.0007(10) -0.0069(15) 0.0166(15)
C21 0.0797(15) 0.0861(15) 0.0682(13) -0.0127(11) 0.0020(11) 0.0021(12)
C22 0.109(2) 0.0653(13) 0.0724(14) 0.0083(10) 0.0152(13) -0.0007(13)
C23 0.0613(13) 0.0959(18) 0.126(2) -0.0495(16) 0.0114(14) 0.0133(13)
C24 0.0778(15) 0.0909(17) 0.0736(14) -0.0093(12) 0.0105(12) -0.0276(13)
C25 0.0965(18) 0.0897(16) 0.0697(15) -0.0128(12) -0.0162(13) 0.0119(14)
C26 0.0783(16) 0.0879(16) 0.1073(19) -0.0100(14) -0.0019(14) 0.0326(13)
C27 0.127(3) 0.157(3) 0.149(3) 0.002(2) 0.091(2) -0.025(2)
C28 0.279(8) 0.243(8) 0.336(9) -0.010(6) 0.206(8) -0.043(6)

loop_
_atom_type_symbol
_atom_type_description
_atom_type_scat_dispersion_real
_atom_type_scat_dispersion_imag
_atom_type_scat_source
C C 0.0033 0.0016 'International Tables Vol C Tables 4.2.6.8 and 6.1.1.4'
H H 0.0000 0.0000 'International Tables Vol C Tables 4.2.6.8 and 6.1.1.4'
O O 0.0106 0.0060 'International Tables Vol C Tables 4.2.6.8 and 6.1.1.4'
F F 0.0171 0.0103 'International Tables Vol C Tables 4.2.6.8 and 6.1.1.4'

loop_
_geom_angle_atom_site_label_1
_geom_angle_atom_site_label_2
_geom_angle_atom_site_label_3
_geom_angle
C8 O2 C1 63.14(12)
O2 C1 C8 58.38(11)
O2 C1 C6 115.34(13)
C8 C1 C6 117.28(15)
O2 C1 C2 113.02(13)
C8 C1 C2 123.66(14)
C6 C1 C2 115.43(14)
O1 C2 C4 105.87(13)
O1 C2 C3 108.25(13)
C4 C2 C3 112.56(13)
O1 C2 C1 110.63(13)
C4 C2 C1 112.42(13)
C3 C2 C1 107.08(12)
C7 C3 C10 117.91(17)
C7 C3 C2 122.71(15)
C10 C3 C2 119.35(15)
C12 C4 C5 117.99(17)
C12 C4 C2 124.35(15)
C5 C4 C2 117.63(16)
C17 C5 C4 121.4(2)
C19 C6 C1 114.57(17)
C3 C7 C15 120.86(17)
O2 C8 C13 115.27(15)
O2 C8 C1 58.48(11)
C13 C8 C1 117.41(16)
O2 C8 C24 115.64(17)
C13 C8 C24 112.15(17)
C1 C8 C24 126.38(16)
C16 C9 C21 118.90(19)
C16 C9 C11 121.7(2)
C21 C9 C11 119.4(2)
C3 C10 C14 121.13(19)
C13 C11 C9 179.0(2)
C4 C12 C26 120.7(2)
C11 C13 C8 178.5(2)
C18 C14 C10 120.2(2)
C18 C15 C7 120.1(2)
C9 C16 C22 121.0(2)
C23 C17 C5 119.4(2)
C14 C18 C15 119.7(2)
C6 C19 C27 113.0(2)
C22 C20 C25 120.3(2)
C25 C21 C9 120.0(2)
C20 C22 C16 119.7(2)
C26 C23 C17 120.2(2)
F3 C24 F2 107.3(2)
F3 C24 F1 106.8(2)
F2 C24 F1 105.7(2)
F3 C24 C8 113.23(19)
F2 C24 C8 113.0(2)
F1 C24 C8 110.41(19)
C20 C25 C21 120.0(2)
C23 C26 C12 120.3(2)
C28 C27 C19 115.3(4)

loop_
_geom_bond_atom_site_label_1
_geom_bond_atom_site_label_2
_geom_bond_distance
O1 C2 1.4279(19)
O2 C8 1.439(2)
O2 C1 1.441(2)
C1 C8 1.508(3)
C1 C6 1.527(2)
C1 C2 1.544(2)
C2 C4 1.525(2)
C2 C3 1.536(2)
C3 C7 1.374(3)
C3 C10 1.385(2)
C4 C12 1.359(3)
C4 C5 1.390(2)
C5 C17 1.373(3)
C6 C19 1.495(3)
C7 C15 1.398(3)
C8 C13 1.450(3)
C8 C24 1.534(3)
F3 C24 1.297(3)
C9 C16 1.373(3)
C9 C21 1.385(3)
C9 C11 1.434(3)
F2 C24 1.322(3)
C10 C14 1.390(3)
C11 C13 1.185(3)
C12 C26 1.393(3)
F1 C24 1.325(3)
C14 C18 1.361(3)
C15 C18 1.369(3)
C16 C22 1.374(3)
C17 C23 1.367(4)
C19 C27 1.540(4)
C20 C22 1.363(4)
C20 C25 1.374(4)
C21 C25 1.377(3)
C23 C26 1.354(4)
C27 C28 1.396(6)
